data_1535009
loop_
_publ_author_name
'Hanauer, T.'
'Kraus, F.'
'Korber, N.'

_publ_section_title
;
 Synthesis and Crystal Structure of
 Tetraamminelithium-Rubidiumtriselenide, Li (N H3)4 Rb Se3 and
 Pentaamminesodium-Rubidiumtriselenide-Ammonia (1/3), Na (N H3)5 Rb Se3 *
 3(N H3)
;
_journal_name_full
;
Monatshefte fuer Chemie und verwandte Teile anderer Wissenschaften (109,1978-)
;
_journal_page_first 119
_journal_page_last 125
_journal_volume 136
_journal_year 2005
_chemical_formula_sum 'H24 N8 Na Rb Se3'
_chemical_name_systematic 'Na (N H3)5 Rb Se3 (N H3)3'
_space_group_IT_number 62
_symmetry_space_group_name_Hall '-P 2ac 2n'
_symmetry_space_group_name_H-M 'P n m a'
_cell_angle_alpha 90
_cell_angle_beta 90
_cell_angle_gamma 90
_cell_formula_units_Z 4
_cell_length_a 7.4453
_cell_length_b 9.8923
_cell_length_c 23.064
_cell_volume 1698.690
_citation_journal_id_ASTM MOCMB7
_cod_data_source_file Hanauer_MOCMB7_2005_1413.cif
_cod_data_source_block H24N8Na1Rb1Se3
_cod_original_cell_volume 1698.69
_cod_original_formula_sum 'H24 N8 Na1 Rb1 Se3'
_cod_database_code 1535009

loop_
_symmetry_equiv_pos_as_xyz
x,y,z
-x+1/2,-y,z+1/2
x+1/2,-y+1/2,-z+1/2
-x,y+1/2,-z
-x,-y,-z
x-1/2,y,-z-1/2
-x-1/2,y-1/2,z-1/2
x,-y-1/2,z

loop_
_atom_site_label
_atom_site_type_symbol
_atom_site_fract_x
_atom_site_fract_y
_atom_site_fract_z
_atom_site_occupancy
_atom_site_U_iso_or_equiv
H15 H+1 0.509 -0.179 0.2871 1 0.0
H8 H+1 0.8717 -0.0434 0.5152 1 0.0
H12 H+1 0.52 -0.25 0.46 1 0.0
H9 H+1 0.7245 -0.0045 0.475 1 0.0
H6 H+1 0.8855 -0.3318 0.3892 0.5 0.0
N2 N-3 0.9412 -0.25 0.39067 1 0.0
Se1 Se 0.52005 0.25 0.401652 1 0.0
N5 N-3 0.4689 -0.25 0.42945 1 0.0
H4 H+1 0.9978 -0.2341 0.3564 0.5 0.0
H14 H+1 0.365 -0.25 0.255 1 0.0
Rb1 Rb+1 0.3966 0.25 0.24921 1 0.0
H5 H+1 0.8583 -0.1841 0.3972 0.5 0.0
H7 H+1 0.6864 -0.024 0.5377 1 0.0
Na1 Na+1 0.83529 0.25 0.52966 1 0.0
Se2 Se 0.6419 0.05717 0.355682 1 0.0
H11 H+1 0.069 0.022 0.3418 1 0.0
H1 H+1 0.9397 0.309 0.4069 0.5 0.0
N4 N-3 0.4938 -0.25 0.26556 1 0.0
N6 N-3 0.1502 0.0399 0.31402 1 0.0
N1 N-3 0.9955 0.25 0.43127 1 0.0
H16 H+1 0.251 0.02 0.336 1 0.0
H10 H+1 0.504 -0.181 0.4104 1 0.0
N3 N-3 0.7689 0.0056 0.51149 1 0.0
H3 H+1 1.1119 0.2756 0.4362 0.5 0.0
H13 H+1 0.143 -0.037 0.2929 1 0.0
H2 H+1 0.9918 0.1654 0.4158 0.5 0.0
